data_2205113
loop_
_publ_author_name
'You, Zhong-Lu'
'Shao, Si-Chang'
'Zhang, Shu-Ping'
'Zhu, Hai-Liang'
'Ng, Seik Weng'

_publ_section_title
;Bis[\m-3,5-bis(2-pyridyl)-4-(4-isopropylphenyl)-4<i>H</i>-1,2,4-triazole]disilver(I)
 diperchlorate acetonitrile solvate
;
_journal_issue 2
_journal_name_full 'Acta Crystallographica Section E'
_journal_page_first m265
_journal_page_last m267
_journal_paper_doi 10.1107/S1600536805000243
_journal_volume 61
_journal_year 2005
_chemical_formula_iupac '[Ag2 (C21 H19 N5)2] (Cl O4)2, C2 H3 N'
_chemical_formula_moiety 'C42 H38 Ag2 N10 2+, 2Cl O4 -, C2 H3 N'
_chemical_formula_sum 'C44 H41 Ag2 Cl2 N11 O8'
_chemical_formula_weight 1138.52
_chemical_name_systematic
;
Bis[\m-3,5-bis(2-pyridyl)-4-(4-isopropylphenyl)-4H-1,2,4-triazole[disilver(I)
diperchlorate acetonitrile solvate
;
_space_group_IT_number 15
_symmetry_cell_setting monoclinic
_symmetry_space_group_name_Hall '-C 2yc'
_symmetry_space_group_name_H-M 'C 1 2/c 1'
_atom_sites_solution_hydrogens geom
_atom_sites_solution_primary direct
_atom_sites_solution_secondary difmap
_audit_creation_method SHELXL-97
_cell_angle_alpha 90.00
_cell_angle_beta 96.533(2)
_cell_angle_gamma 90.00
_cell_formula_units_Z 4
_cell_length_a 15.8300(10)
_cell_length_b 9.7850(8)
_cell_length_c 30.020(2)
_cell_measurement_reflns_used 2357
_cell_measurement_temperature 295(2)
_cell_measurement_theta_max 21.6
_cell_measurement_theta_min 2.5
_cell_volume 4619.8(6)
_computing_cell_refinement 'SAINT (Bruker, 2002)'
_computing_data_collection 'SMART (Bruker, 2002)'
_computing_data_reduction SAINT
_computing_molecular_graphics 'ORTEPII (Johnson, 1976)'
_computing_publication_material SHELXL97
_computing_structure_refinement 'SHELXL97 (Sheldrick, 1997)'
_computing_structure_solution 'SHELXS97 (Sheldrick, 1997)'
_diffrn_ambient_temperature 295(2)
_diffrn_measured_fraction_theta_full 0.99
_diffrn_measured_fraction_theta_max 0.97
_diffrn_measurement_device_type 'Bruker SMART APEX area-detector'
_diffrn_measurement_method '\f and \w'
_diffrn_radiation_monochromator graphite
_diffrn_radiation_source 'fine-focus sealed tube'
_diffrn_radiation_type MoK\a
_diffrn_radiation_wavelength 0.71073
_diffrn_reflns_av_R_equivalents 0.048
_diffrn_reflns_av_sigmaI/netI 0.074
_diffrn_reflns_limit_h_max 20
_diffrn_reflns_limit_h_min -16
_diffrn_reflns_limit_k_max 12
_diffrn_reflns_limit_k_min -12
_diffrn_reflns_limit_l_max 34
_diffrn_reflns_limit_l_min -39
_diffrn_reflns_number 13366
_diffrn_reflns_theta_full 27.5
_diffrn_reflns_theta_max 27.5
_diffrn_reflns_theta_min 2.5
_diffrn_standards_decay_% 0
_diffrn_standards_interval_count 0
_diffrn_standards_interval_time 0
_diffrn_standards_number 0
_exptl_absorpt_coefficient_mu 1.029
_exptl_absorpt_correction_T_max 0.913
_exptl_absorpt_correction_T_min 0.313
_exptl_absorpt_correction_type multi-scan
_exptl_absorpt_process_details '(SADABS; Bruker, 2002)'
_exptl_crystal_colour Colorless
_exptl_crystal_density_diffrn 1.637
_exptl_crystal_density_method 'not measured'
_exptl_crystal_description Block
_exptl_crystal_F_000 2296
_exptl_crystal_size_max 0.22
_exptl_crystal_size_mid 0.10
_exptl_crystal_size_min 0.09
_refine_diff_density_max 0.79
_refine_diff_density_min -0.58
_refine_ls_extinction_method none
_refine_ls_goodness_of_fit_ref 0.996
_refine_ls_hydrogen_treatment constr
_refine_ls_matrix_type full
_refine_ls_number_parameters 344
_refine_ls_number_reflns 5154
_refine_ls_number_restraints 68
_refine_ls_restrained_S_all 1.015
_refine_ls_R_factor_all 0.096
_refine_ls_R_factor_gt 0.053
_refine_ls_shift/su_max 0.001
_refine_ls_shift/su_mean 0.000
_refine_ls_structure_factor_coef Fsqd
_refine_ls_weighting_details 'calc w = 1/[\s^2^(Fo^2^)+(0.072P)^2^] where P = (Fo^2^+2Fc^2^)/3'
_refine_ls_weighting_scheme calc
_refine_ls_wR_factor_gt 0.122
_refine_ls_wR_factor_ref 0.150
_reflns_number_gt 3183
_reflns_number_total 5154
_reflns_threshold_expression I>2\s(I)
_cod_data_source_file lh6344.cif
_cod_data_source_block I
_cod_depositor_comments
;
The following automatic conversions were performed:
'_symmetry_cell_setting' value 'Monoclinic' changed to 'monoclinic'
according to '/home/saulius/struct/CIF-dictionaries/cif_core.dic'
dictionary named 'cif_core.dic' version 2.4.1 from 2010-06-29.

Automatic conversion script
Id: cif_fix_enum 1527 2010-12-29 10:47:43Z saulius 

The following automatic conversions were performed:

'_symmetry_cell_setting' value 'Monoclinic' changed to 'monoclinic'
according to /home/saulius/struct/CIF-dictionaries/cif_core.dic
dictionary named 'cif_core.dic' version 2.4.1 from 2010-06-29.

Automatic conversion script
Id: cif_fix_values 1715 2011-07-08 13:25:40Z adriana 
;
_cod_original_cell_volume 4619.7(7)
_cod_original_sg_symbol_H-M 'C 2/c'
_cod_database_code 2205113
_cod_database_fobs_code 2205113

loop_
_symmetry_equiv_pos_as_xyz
'x, y, z'
'x, -y, z+1/2'
'x+1/2, y+1/2, z'
'x+1/2, -y+1/2, z+1/2'
'-x, -y, -z'
'-x, y, -z-1/2'
'-x+1/2, -y+1/2, -z'
'-x+1/2, y+1/2, -z-1/2'

loop_
_atom_site_label
_atom_site_fract_x
_atom_site_fract_y
_atom_site_fract_z
_atom_site_U_iso_or_equiv
_atom_site_adp_type
_atom_site_calc_flag
_atom_site_refinement_flags
_atom_site_occupancy
_atom_site_disorder_assembly
_atom_site_disorder_group
_atom_site_type_symbol
Ag1 0.66586(3) 0.61394(4) 0.532110(10) 0.0616(2) Uani d . 1 . . Ag
Cl1 0.9115(4) 0.7259(5) 0.61145(18) 0.0560(9) Uani d PD 0.696(5) A 1 Cl
Cl1' 0.9121(9) 0.7390(10) 0.6045(5) 0.0560(9) Uani d PD 0.304 A 2 Cl
O1 0.8283(4) 0.7668(8) 0.5958(3) 0.098(3) Uani d PDU 0.696(5) A 1 O
O2 0.9556(5) 0.8368(7) 0.6348(3) 0.104(3) Uani d PDU 0.696(5) A 1 O
O3 0.9571(7) 0.6810(10) 0.5759(3) 0.086(3) Uani d PDU 0.696(5) A 1 O
O4 0.9088(6) 0.6158(6) 0.6428(2) 0.120(3) Uani d PDU 0.696(5) A 1 O
O1' 0.8280(10) 0.686(2) 0.6036(7) 0.119(8) Uani d PDU 0.304(5) A 2 O
O2' 0.9100(10) 0.8730(10) 0.5857(6) 0.118(7) Uani d PDU 0.304(5) A 2 O
O3' 0.9630(10) 0.650(2) 0.5805(6) 0.063(6) Uani d PDU 0.304(5) A 2 O
O4' 0.9500(10) 0.746(2) 0.6503(4) 0.112(6) Uani d PDU 0.304(5) A 2 O
N1 0.6268(2) 0.4078(4) 0.49360(10) 0.0449(9) Uani d . 1 . . N
N2 0.7680(2) 0.5590(4) 0.48640(10) 0.0380(8) Uani d . 1 . . N
N3 0.7897(2) 0.4799(3) 0.42030(10) 0.0344(8) Uani d . 1 . . N
N4 0.8268(2) 0.6415(4) 0.46940(10) 0.0383(9) Uani d . 1 . . N
N5 0.8925(2) 0.8040(4) 0.40710(10) 0.0436(9) Uani d . 1 . . N
N6 1.0000 0.0092(12) 0.2500 0.114(3) Uani d S 1 . . N
C1 0.5666(3) 0.3208(5) 0.5040(2) 0.0540(10) Uani d . 1 . . C
C2 0.5562(3) 0.1918(5) 0.4862(2) 0.0550(10) Uani d . 1 . . C
C3 0.6091(4) 0.1498(5) 0.4563(2) 0.0530(10) Uani d . 1 . . C
C4 0.6711(3) 0.2357(4) 0.4444(2) 0.0460(10) Uani d . 1 . . C
C5 0.6789(3) 0.3639(4) 0.46380(10) 0.0380(10) Uani d . 1 . . C
C6 0.7450(3) 0.4644(4) 0.45650(10) 0.0340(10) Uani d . 1 . . C
C7 0.8380(3) 0.5939(4) 0.42950(10) 0.0350(10) Uani d . 1 . . C
C8 0.8919(3) 0.6686(5) 0.40080(10) 0.0380(10) Uani d . 1 . . C
C9 0.9399(3) 0.6053(5) 0.3712(2) 0.0480(10) Uani d . 1 . . C
C10 0.9900(3) 0.6861(6) 0.3472(2) 0.0580(10) Uani d . 1 . . C
C11 0.9905(3) 0.8248(7) 0.3531(2) 0.0620(10) Uani d . 1 . . C
C12 0.9419(3) 0.8784(5) 0.3835(2) 0.0560(10) Uani d . 1 . . C
C13 0.7773(3) 0.4032(4) 0.37830(10) 0.0350(10) Uani d . 1 . . C
C14 0.7114(3) 0.4371(4) 0.34750(10) 0.0360(10) Uani d . 1 . . C
C15 0.6977(3) 0.3617(4) 0.30820(10) 0.0410(10) Uani d . 1 . . C
C16 0.7508(3) 0.2535(4) 0.30030(10) 0.0400(10) Uani d . 1 . . C
C17 0.8181(3) 0.2243(5) 0.3320(2) 0.0500(10) Uani d . 1 . . C
C18 0.8317(3) 0.2982(5) 0.3715(2) 0.0460(10) Uani d . 1 . . C
C19 0.7337(3) 0.1691(5) 0.2571(2) 0.0520(10) Uani d . 1 . . C
C20 0.6496(4) 0.0938(6) 0.2559(2) 0.069(2) Uani d . 1 . . C
C21 0.7374(4) 0.2553(6) 0.2147(2) 0.070(2) Uani d . 1 . . C
C22 1.0000 0.1220(10) 0.2500 0.070(2) Uani d S 1 . . C
C23 1.0000 0.2680(10) 0.2500 0.101(3) Uani d S 1 . . C
H1 0.5300 0.3493 0.5243 0.065 Uiso calc R 1 . . H
H2 0.5138 0.1344 0.4945 0.066 Uiso calc R 1 . . H
H3 0.6032 0.0628 0.4438 0.063 Uiso calc R 1 . . H
H4 0.7073 0.2083 0.4238 0.055 Uiso calc R 1 . . H
H9 0.9385 0.5109 0.3676 0.058 Uiso calc R 1 . . H
H10 1.0234 0.6465 0.3272 0.070 Uiso calc R 1 . . H
H11 1.0231 0.8810 0.3368 0.074 Uiso calc R 1 . . H
H12 0.9433 0.9725 0.3880 0.067 Uiso calc R 1 . . H
H14 0.6759 0.5098 0.3526 0.043 Uiso calc R 1 . . H
H15 0.6524 0.3838 0.2869 0.049 Uiso calc R 1 . . H
H17 0.8551 0.1538 0.3268 0.060 Uiso calc R 1 . . H
H18 0.8769 0.2769 0.3930 0.055 Uiso calc R 1 . . H
H19 0.7786 0.1000 0.2576 0.062 Uiso calc R 1 . . H
H20a 0.6496 0.0395 0.2825 0.103 Uiso calc R 1 . . H
H20b 0.6421 0.0355 0.2300 0.103 Uiso calc R 1 . . H
H20c 0.6039 0.1588 0.2544 0.103 Uiso calc R 1 . . H
H21a 0.7913 0.3008 0.2163 0.105 Uiso calc R 1 . . H
H21b 0.6926 0.3220 0.2125 0.105 Uiso calc R 1 . . H
H21c 0.7304 0.1970 0.1888 0.105 Uiso calc R 1 . . H
H23a 1.0551 0.3019 0.2443 0.151 Uiso d P 0.50 . . H
H23b 0.9874 0.3022 0.2786 0.151 Uiso d P 0.50 . . H
H23c 0.9579 0.3021 0.2269 0.151 Uiso d P 0.50 . . H

loop_
_atom_site_aniso_label
_atom_site_aniso_U_11
_atom_site_aniso_U_22
_atom_site_aniso_U_33
_atom_site_aniso_U_12
_atom_site_aniso_U_13
_atom_site_aniso_U_23
Ag1 0.0794(3) 0.0444(2) 0.0680(3) -0.0108(2) 0.0385(2) -0.0159(2)
Cl1 0.0500(10) 0.0560(10) 0.061(2) 0.0080(10) 0.0050(10) -0.0110(10)
Cl1' 0.0500(10) 0.0560(10) 0.061(2) 0.0080(10) 0.0050(10) -0.0110(10)
O1 0.060(4) 0.104(5) 0.125(6) 0.028(4) -0.016(4) -0.011(5)
O2 0.106(5) 0.076(4) 0.127(6) -0.012(4) 0.000(4) -0.035(4)
O3 0.098(6) 0.085(6) 0.079(6) 0.007(5) 0.036(5) 0.002(5)
O4 0.158(6) 0.098(5) 0.111(5) 0.028(4) 0.055(5) 0.048(4)
O1' 0.090(10) 0.140(10) 0.130(10) -0.022(9) 0.032(8) 0.004(9)
O2' 0.140(10) 0.093(9) 0.130(10) 0.029(8) 0.035(8) 0.013(7)
O3' 0.070(10) 0.047(7) 0.070(10) 0.005(6) 0.009(7) -0.013(6)
O4' 0.110(10) 0.140(10) 0.079(9) -0.003(9) -0.009(7) 0.005(8)
N1 0.044(2) 0.039(2) 0.054(2) -0.007(2) 0.014(2) -0.004(2)
N2 0.041(2) 0.040(2) 0.034(2) -0.006(2) 0.009(2) -0.007(2)
N3 0.035(2) 0.036(2) 0.032(2) -0.002(2) 0.004(2) -0.006(2)
N4 0.038(2) 0.042(2) 0.036(2) -0.004(2) 0.005(2) -0.004(2)
N5 0.046(2) 0.046(2) 0.041(2) -0.007(2) 0.011(2) -0.001(2)
N6 0.135(9) 0.119(8) 0.082(6) 0.000 -0.014(6) 0.000
C1 0.049(3) 0.053(3) 0.063(3) -0.008(3) 0.015(3) 0.001(3)
C2 0.051(3) 0.049(3) 0.062(3) -0.019(2) -0.006(3) 0.011(3)
C3 0.061(3) 0.036(2) 0.057(3) -0.003(2) -0.010(3) -0.005(2)
C4 0.062(3) 0.034(2) 0.041(3) -0.003(2) 0.003(2) -0.007(2)
C5 0.040(3) 0.038(2) 0.035(2) 0.002(2) 0.001(2) 0.001(2)
C6 0.036(2) 0.029(2) 0.037(2) 0.001(2) 0.001(2) 0.000(2)
C7 0.034(2) 0.042(2) 0.029(2) 0.002(2) 0.005(2) -0.006(2)
C8 0.032(2) 0.049(2) 0.031(2) -0.002(2) 0.001(2) 0.001(2)
C9 0.045(3) 0.056(3) 0.046(3) 0.003(2) 0.013(2) -0.004(2)
C10 0.049(3) 0.086(4) 0.043(3) 0.002(3) 0.017(2) -0.006(3)
C11 0.047(3) 0.086(4) 0.055(3) -0.010(3) 0.016(3) 0.011(3)
C12 0.057(3) 0.058(3) 0.055(3) -0.011(3) 0.019(3) 0.003(2)
C13 0.038(2) 0.037(2) 0.030(2) -0.003(2) 0.001(2) -0.008(2)
C14 0.038(2) 0.036(2) 0.033(2) 0.006(2) 0.003(2) -0.005(2)
C15 0.041(3) 0.047(3) 0.034(2) 0.006(2) 0.000(2) -0.003(2)
C16 0.046(3) 0.044(2) 0.032(2) 0.001(2) 0.009(2) -0.009(2)
C17 0.051(3) 0.050(3) 0.048(3) 0.017(2) 0.003(2) -0.015(2)
C18 0.047(3) 0.049(3) 0.040(3) 0.015(2) -0.006(2) -0.008(2)
C19 0.057(3) 0.050(3) 0.048(3) 0.003(2) 0.008(2) -0.019(2)
C20 0.086(4) 0.062(3) 0.059(4) -0.019(3) 0.010(3) -0.021(3)
C21 0.093(5) 0.078(4) 0.041(3) -0.020(3) 0.015(3) -0.014(3)
C22 0.066(6) 0.079(6) 0.062(5) 0.000 -0.003(4) 0.000
C23 0.100(8) 0.105(8) 0.094(8) 0.000 0.001(6) 0.000

loop_
_atom_type_symbol
_atom_type_description
_atom_type_scat_dispersion_real
_atom_type_scat_dispersion_imag
_atom_type_scat_source
C C 0.0033 0.0016 'International Tables Vol C Tables 4.2.6.8 and 6.1.1.4'
H H 0.0000 0.0000 'International Tables Vol C Tables 4.2.6.8 and 6.1.1.4'
N N 0.0061 0.0033 'International Tables Vol C Tables 4.2.6.8 and 6.1.1.4'
O O 0.0106 0.0060 'International Tables Vol C Tables 4.2.6.8 and 6.1.1.4'
Cl Cl 0.1484 0.1585 'International Tables Vol C Tables 4.2.6.8 and 6.1.1.4'
Ag Ag -0.8971 1.1015 'International Tables Vol C Tables 4.2.6.8 and 6.1.1.4'

loop_
_geom_angle_atom_site_label_1
_geom_angle_atom_site_label_2
_geom_angle_atom_site_label_3
_geom_angle_site_symmetry_1
_geom_angle_site_symmetry_3
_geom_angle
_geom_angle_publ_flag
N1 Ag1 N2 . . 70.90(10) yes
N1 Ag1 N4 . 7_666 148.30(10) yes
N1 Ag1 N5 . 7_666 125.60(10) yes
N2 Ag1 N4 . 7_666 100.60(10) yes
N2 Ag1 N5 . 7_666 159.20(10) yes
N4 Ag1 N5 7_666 7_666 71.90(10) yes
O1 Cl1 O4 . . 109.6(5) no
O1 Cl1 O3 . . 111.9(5) no
O4 Cl1 O3 . . 108.4(5) no
O1 Cl1 O2 . . 109.5(5) no
O4 Cl1 O2 . . 107.3(5) no
O3 Cl1 O2 . . 109.9(5) no
O1' Cl1' O2' . . 110.7(8) no
O1' Cl1' O4' . . 108.5(8) no
O2' Cl1' O4' . . 109.3(8) no
O1' Cl1' O3' . . 109.7(8) no
O2' Cl1' O3' . . 110.3(8) no
O4' Cl1' O3' . . 108.4(8) no
C1 N1 C5 . . 117.1(4) no
C1 N1 Ag1 . . 125.4(3) no
C5 N1 Ag1 . . 116.5(3) no
C6 N2 N4 . . 107.9(3) no
C6 N2 Ag1 . . 114.5(3) no
N4 N2 Ag1 . . 129.5(3) no
C7 N3 C6 . . 105.0(3) no
C7 N3 C13 . . 127.6(4) no
C6 N3 C13 . . 126.7(3) no
C7 N4 N2 . . 107.2(3) no
C7 N4 Ag1 . 7_666 109.0(3) no
N2 N4 Ag1 . 7_666 129.1(3) no
C12 N5 C8 . . 117.5(4) no
C12 N5 Ag1 . 7_666 123.3(3) no
C8 N5 Ag1 . 7_666 117.6(3) no
N1 C1 C2 . . 123.4(5) no
C3 C2 C1 . . 118.7(5) no
C2 C3 C4 . . 120.0(5) no
C3 C4 C5 . . 118.7(5) no
N1 C5 C4 . . 122.3(4) no
N1 C5 C6 . . 112.6(4) no
C4 C5 C6 . . 125.0(4) no
N2 C6 N3 . . 109.7(4) no
N2 C6 C5 . . 121.0(4) no
N3 C6 C5 . . 129.3(4) no
N4 C7 N3 . . 110.1(4) no
N4 C7 C8 . . 120.2(4) no
N3 C7 C8 . . 129.6(4) no
N5 C8 C9 . . 122.7(4) no
N5 C8 C7 . . 113.8(4) no
C9 C8 C7 . . 123.4(4) no
C8 C9 C10 . . 118.0(5) no
C11 C10 C9 . . 119.8(5) no
C12 C11 C10 . . 118.2(5) no
N5 C12 C11 . . 123.8(5) no
C14 C13 C18 . . 122.0(4) no
C14 C13 N3 . . 118.7(4) no
C18 C13 N3 . . 119.2(4) no
C13 C14 C15 . . 119.0(4) no
C16 C15 C14 . . 120.7(4) no
C17 C16 C15 . . 118.5(4) no
C17 C16 C19 . . 121.4(4) no
C15 C16 C19 . . 120.1(4) no
C16 C17 C18 . . 121.2(4) no
C13 C18 C17 . . 118.6(4) no
C20 C19 C21 . . 111.4(4) no
C20 C19 C16 . . 110.5(4) no
C21 C19 C16 . . 112.7(4) no
N6 C22 C23 . . 180 no
N1 C1 H1 . . 118.3 no
C2 C1 H1 . . 118.3 no
C3 C2 H2 . . 120.7 no
C1 C2 H2 . . 120.7 no
C2 C3 H3 . . 120.0 no
C4 C3 H3 . . 120.0 no
C3 C4 H4 . . 120.7 no
C5 C4 H4 . . 120.7 no
C8 C9 H9 . . 121.0 no
C10 C9 H9 . . 121.0 no
C11 C10 H10 . . 120.1 no
C9 C10 H10 . . 120.1 no
C12 C11 H11 . . 120.9 no
C10 C11 H11 . . 120.9 no
N5 C12 H12 . . 118.1 no
C11 C12 H12 . . 118.1 no
C13 C14 H14 . . 120.5 no
C15 C14 H14 . . 120.5 no
C16 C15 H15 . . 119.6 no
C14 C15 H15 . . 119.6 no
C16 C17 H17 . . 119.4 no
C18 C17 H17 . . 119.4 no
C13 C18 H18 . . 120.7 no
C17 C18 H18 . . 120.7 no
C20 C19 H19 . . 107.3 no
C21 C19 H19 . . 107.3 no
C16 C19 H19 . . 107.3 no
C19 C20 H20a . . 109.5 no
C19 C20 H20b . . 109.5 no
H20a C20 H20b . . 109.5 no
C19 C20 H20c . . 109.5 no
H20a C20 H20c . . 109.5 no
H20b C20 H20c . . 109.5 no
C19 C21 H21a . . 109.5 no
C19 C21 H21b . . 109.5 no
H21a C21 H21b . . 109.5 no
C19 C21 H21c . . 109.5 no
H21a C21 H21c . . 109.5 no
H21b C21 H21c . . 109.5 no
C22 C23 H23a . . 110.2 no
C22 C23 H23b . . 110.4 no
H23a C23 H23b . . 108.7 no
C22 C23 H23c . . 110.3 no
H23a C23 H23c . . 108.3 no
H23b C23 H23c . . 108.8 no

loop_
_geom_bond_atom_site_label_1
_geom_bond_atom_site_label_2
_geom_bond_site_symmetry_2
_geom_bond_distance
_geom_bond_publ_flag
Ag1 N1 . 2.371(4) yes
Ag1 N2 . 2.300(4) yes
Ag1 N4 7_666 2.396(4) yes
Ag1 N5 7_666 2.284(4) yes
Cl1 O1 . 1.406(6) no
Cl1 O2 . 1.430(6) no
Cl1 O3 . 1.423(6) no
Cl1 O4 . 1.434(6) no
Cl1' O1' . 1.427(9) no
Cl1' O2' . 1.421(9) no
Cl1' O3' . 1.435(9) no
Cl1' O4' . 1.433(9) no
N1 C1 . 1.341(6) no
N1 C5 . 1.354(6) no
N2 C6 . 1.312(5) no
N2 N4 . 1.374(5) no
N3 C7 . 1.363(5) no
N3 C6 . 1.369(5) no
N3 C13 . 1.463(5) no
N4 C7 . 1.316(5) no
N5 C12 . 1.330(6) no
N5 C8 . 1.338(6) no
N6 C22 . 1.100(10) no
C1 C2 . 1.373(7) no
C2 C3 . 1.361(8) no
C3 C4 . 1.369(7) no
C4 C5 . 1.383(6) no
C5 C6 . 1.470(6) no
C7 C8 . 1.475(6) no
C8 C9 . 1.379(6) no
C9 C10 . 1.380(7) no
C10 C11 . 1.369(8) no
C11 C12 . 1.363(8) no
C13 C14 . 1.354(6) no
C13 C18 . 1.371(6) no
C14 C15 . 1.387(6) no
C15 C16 . 1.389(6) no
C16 C17 . 1.375(6) no
C16 C19 . 1.536(6) no
C17 C18 . 1.385(6) no
C19 C20 . 1.519(8) no
C19 C21 . 1.531(7) no
C22 C23 . 1.430(10) no
C1 H1 . 0.93 no
C2 H2 . 0.93 no
C3 H3 . 0.93 no
C4 H4 . 0.93 no
C9 H9 . 0.93 no
C10 H10 . 0.93 no
C11 H11 . 0.93 no
C12 H12 . 0.93 no
C14 H14 . 0.93 no
C15 H15 . 0.93 no
C17 H17 . 0.93 no
C18 H18 . 0.93 no
C19 H19 . 0.98 no
C20 H20a . 0.96 no
C20 H20b . 0.96 no
C20 H20c . 0.96 no
C21 H21a . 0.96 no
C21 H21b . 0.96 no
C21 H21c . 0.96 no
C23 H23a . 0.97 no
C23 H23b . 0.97 no
C23 H23c . 0.97 no

loop_
_geom_torsion_atom_site_label_1
_geom_torsion_atom_site_label_2
_geom_torsion_atom_site_label_3
_geom_torsion_atom_site_label_4
_geom_torsion_site_symmetry_1
_geom_torsion_site_symmetry_4
_geom_torsion
_geom_torsion_publ_flag
N5 Ag1 N1 C1 7_666 . 0.2(5) no
N2 Ag1 N1 C1 . . 165.8(4) no
N4 Ag1 N1 C1 7_666 . -115.2(4) no
N5 Ag1 N1 C5 7_666 . -168.1(3) no
N2 Ag1 N1 C5 . . -2.5(3) no
N4 Ag1 N1 C5 7_666 . 76.4(4) no
N5 Ag1 N2 C6 7_666 . 159.2(3) no
N1 Ag1 N2 C6 . . 14.0(3) no
N4 Ag1 N2 C6 7_666 . -134.4(3) no
N5 Ag1 N2 N4 7_666 . -56.4(5) no
N1 Ag1 N2 N4 . . 158.4(3) no
N4 Ag1 N2 N4 7_666 . 10.0(4) no
C6 N2 N4 C7 . . -0.2(4) no
Ag1 N2 N4 C7 . . -146.4(3) no
C6 N2 N4 Ag1 . 7_666 133.4(3) no
Ag1 N2 N4 Ag1 . 7_666 -12.7(5) no
C5 N1 C1 C2 . . 0.3(7) no
Ag1 N1 C1 C2 . . -168.0(4) no
N1 C1 C2 C3 . . -0.4(8) no
C1 C2 C3 C4 . . -0.1(7) no
C2 C3 C4 C5 . . 0.6(7) no
C1 N1 C5 C4 . . 0.4(6) no
Ag1 N1 C5 C4 . . 169.7(3) no
C1 N1 C5 C6 . . -177.3(4) no
Ag1 N1 C5 C6 . . -7.9(4) no
C3 C4 C5 N1 . . -0.8(7) no
C3 C4 C5 C6 . . 176.5(4) no
N4 N2 C6 N3 . . 2.0(5) no
Ag1 N2 C6 N3 . . 153.8(3) no
N4 N2 C6 C5 . . -176.8(4) no
Ag1 N2 C6 C5 . . -25.0(5) no
C7 N3 C6 N2 . . -2.9(4) no
C13 N3 C6 N2 . . -174.1(4) no
C7 N3 C6 C5 . . 175.8(4) no
C13 N3 C6 C5 . . 4.6(7) no
N1 C5 C6 N2 . . 22.4(6) no
C4 C5 C6 N2 . . -155.2(4) no
N1 C5 C6 N3 . . -156.2(4) no
C4 C5 C6 N3 . . 26.3(7) no
N2 N4 C7 N3 . . -1.6(5) no
Ag1 N4 C7 N3 7_666 . -145.2(3) no
N2 N4 C7 C8 . . 174.3(4) no
Ag1 N4 C7 C8 7_666 . 30.7(5) no
C6 N3 C7 N4 . . 2.8(5) no
C13 N3 C7 N4 . . 173.8(4) no
C6 N3 C7 C8 . . -172.7(4) no
C13 N3 C7 C8 . . -1.7(7) no
C12 N5 C8 C9 . . 0.1(7) no
Ag1 N5 C8 C9 7_666 . -166.3(3) no
C12 N5 C8 C7 . . 177.8(4) no
Ag1 N5 C8 C7 7_666 . 11.4(5) no
N4 C7 C8 N5 . . -30.2(6) no
N3 C7 C8 N5 . . 144.9(4) no
N4 C7 C8 C9 . . 147.5(4) no
N3 C7 C8 C9 . . -37.4(7) no
N5 C8 C9 C10 . . -0.3(7) no
C7 C8 C9 C10 . . -177.8(4) no
C8 C9 C10 C11 . . -0.4(7) no
C9 C10 C11 C12 . . 1.2(8) no
C8 N5 C12 C11 . . 0.8(8) no
Ag1 N5 C12 C11 7_666 . 166.4(4) no
C10 C11 C12 N5 . . -1.5(8) no
C7 N3 C13 C14 . . -91.2(5) no
C6 N3 C13 C14 . . 78.0(6) no
C7 N3 C13 C18 . . 89.9(5) no
C6 N3 C13 C18 . . -101.0(5) no
C18 C13 C14 C15 . . 1.1(7) no
N3 C13 C14 C15 . . -177.8(4) no
C13 C14 C15 C16 . . -0.4(7) no
C14 C15 C16 C17 . . -1.0(7) no
C14 C15 C16 C19 . . 178.7(4) no
C15 C16 C17 C18 . . 1.7(7) no
C19 C16 C17 C18 . . -178.0(5) no
C14 C13 C18 C17 . . -0.4(7) no
N3 C13 C18 C17 . . 178.5(4) no
C16 C17 C18 C13 . . -1.0(8) no
C17 C16 C19 C20 . . 115.2(6) no
C15 C16 C19 C20 . . -64.6(6) no
C17 C16 C19 C21 . . -119.5(5) no
C15 C16 C19 C21 . . 60.7(6) no
